data_1547161
loop_
_publ_author_name
'Li, Youpeng'
'Hong, Youhua'
'Guo, Jing'
'Huang, Xiaobo'
'Wei, Haipeng'
'Zhou, Jun'
'Qiu, Tiancheng'
'Wu, Jishan'
'Zeng, Zebing'

_publ_section_title
;
 Bay- and Ortho-Octasubstituted Perylenes.
;
_journal_issue 19
_journal_name_full 'Organic letters'
_journal_page_first 5094
_journal_page_last 5097
_journal_paper_doi 10.1021/acs.orglett.7b02370
_journal_volume 19
_journal_year 2017
_chemical_formula_sum 'C40 H40 N4 O4'
_chemical_formula_weight 640.76
_space_group_crystal_system orthorhombic
_space_group_IT_number 61
_space_group_name_Hall '-P 2ac 2ab'
_space_group_name_H-M_alt 'P b c a'
_symmetry_space_group_name_Hall '-P 2ac 2ab'
_symmetry_space_group_name_H-M 'P b c a'
_atom_sites_solution_hydrogens geom
_audit_creation_method SHELXL-2016/6
_cell_angle_alpha 90
_cell_angle_beta 90
_cell_angle_gamma 90
_cell_formula_units_Z 8
_cell_length_a 14.514(4)
_cell_length_b 10.865(3)
_cell_length_c 44.055(11)
_cell_measurement_temperature 100(2)
_cell_volume 6947(3)
_computing_structure_refinement 'SHELXL-2016/6 (Sheldrick, 2016)'
_computing_structure_solution 'SHELXT 2014/5 (Sheldrick, 2014)'
_diffrn_ambient_temperature 100(2)
_diffrn_measured_fraction_theta_full 1.000
_diffrn_measured_fraction_theta_max 1.000
_diffrn_radiation_wavelength 0.6525
_diffrn_reflns_av_R_equivalents 0.0457
_diffrn_reflns_av_unetI/netI 0.0233
_diffrn_reflns_Laue_measured_fraction_full 1.000
_diffrn_reflns_Laue_measured_fraction_max 1.000
_diffrn_reflns_limit_h_max 19
_diffrn_reflns_limit_h_min -19
_diffrn_reflns_limit_k_max 14
_diffrn_reflns_limit_k_min -14
_diffrn_reflns_limit_l_max 57
_diffrn_reflns_limit_l_min -57
_diffrn_reflns_number 114092
_diffrn_reflns_point_group_measured_fraction_full 1.000
_diffrn_reflns_point_group_measured_fraction_max 1.000
_diffrn_reflns_theta_full 23.048
_diffrn_reflns_theta_max 25.419
_diffrn_reflns_theta_min 0.849
_exptl_absorpt_coefficient_mu 0.066
_exptl_crystal_density_diffrn 1.225
_exptl_crystal_F_000 2720
_exptl_crystal_size_max 0.300
_exptl_crystal_size_mid 0.200
_exptl_crystal_size_min 0.200
_refine_diff_density_max 0.554
_refine_diff_density_min -0.442
_refine_diff_density_rms 0.122
_refine_ls_extinction_method none
_refine_ls_goodness_of_fit_ref 1.100
_refine_ls_hydrogen_treatment constr
_refine_ls_matrix_type full
_refine_ls_number_parameters 455
_refine_ls_number_reflns 8272
_refine_ls_number_restraints 6
_refine_ls_restrained_S_all 1.100
_refine_ls_R_factor_all 0.0465
_refine_ls_R_factor_gt 0.0427
_refine_ls_shift/su_max 0.001
_refine_ls_shift/su_mean 0.000
_refine_ls_structure_factor_coef Fsqd
_refine_ls_weighting_details 'w=1/[\s^2^(Fo^2^)+(0.0778P)^2^+2.3043P] where P=(Fo^2^+2Fc^2^)/3'
_refine_ls_weighting_scheme calc
_refine_ls_wR_factor_gt 0.1188
_refine_ls_wR_factor_ref 0.1257
_reflns_Friedel_coverage 0.000
_reflns_number_gt 7683
_reflns_number_total 8272
_reflns_threshold_expression 'I > 2\s(I)'
_cod_data_source_file ol7b02370_si_002.cif
_cod_data_source_block shelx
_cod_depositor_comments 'Adding full bibliography for 1547160--1547162.cif.'
_cod_database_code 1547161
_shelx_shelxl_version_number 2016/6
_shelx_space_group_comment
;
The symmetry employed for this shelxl refinement is uniquely defined
by the following loop, which should always be used as a source of
symmetry information in preference to the above space-group names.
They are only intended as comments.
;
_shelx_estimated_absorpt_t_min 0.980
_shelx_estimated_absorpt_t_max 0.987

loop_
_space_group_symop_operation_xyz
'x, y, z'
'-x+1/2, -y, z+1/2'
'-x, y+1/2, -z+1/2'
'x+1/2, -y+1/2, -z'
'-x, -y, -z'
'x-1/2, y, -z-1/2'
'x, -y-1/2, z-1/2'
'-x-1/2, y-1/2, z'

loop_
_atom_site_label
_atom_site_type_symbol
_atom_site_fract_x
_atom_site_fract_y
_atom_site_fract_z
_atom_site_U_iso_or_equiv
_atom_site_adp_type
_atom_site_occupancy
_atom_site_site_symmetry_order
_atom_site_calc_flag
_atom_site_refinement_flags_posn
_atom_site_refinement_flags_adp
_atom_site_refinement_flags_occupancy
_atom_site_disorder_assembly
_atom_site_disorder_group
C1 C 0.90666(9) 0.78370(14) 0.46329(3) 0.0296(3) Uani 1 1 d . . . . .
H1A H 0.956894 0.752622 0.450557 0.044 Uiso 1 1 calc R U . . .
H1B H 0.899871 0.730852 0.481181 0.044 Uiso 1 1 calc R U . . .
H1C H 0.920760 0.867899 0.469783 0.044 Uiso 1 1 calc R U . . .
N1 N 0.61951(7) 0.83776(9) 0.50648(2) 0.0188(2) Uani 1 1 d . . . . .
O1 O 0.62813(5) 0.68816(6) 0.43784(2) 0.00879(15) Uani 1 1 d . . . . .
C2 C 0.81740(8) 0.78329(11) 0.44523(3) 0.0194(2) Uani 1 1 d . . . . .
H2A H 0.824458 0.837415 0.427307 0.023 Uiso 1 1 calc R U . . .
H2B H 0.767337 0.817326 0.457981 0.023 Uiso 1 1 calc R U . . .
N2 N 0.54885(7) 0.24588(8) 0.37839(2) 0.0181(2) Uani 1 1 d . . . . .
O2 O 0.51524(5) 0.51759(6) 0.41530(2) 0.00966(15) Uani 1 1 d . . . . .
C3 C 0.79051(7) 0.65487(10) 0.43468(2) 0.0133(2) Uani 1 1 d . . . . .
H3A H 0.840290 0.621513 0.421710 0.016 Uiso 1 1 calc R U . . .
H3B H 0.784667 0.600543 0.452622 0.016 Uiso 1 1 calc R U . . .
N3 N 0.49836(8) 0.85677(9) 0.23144(2) 0.0225(2) Uani 1 1 d . . . . .
O3 O 0.48414(5) 0.99605(6) 0.29904(2) 0.01026(15) Uani 1 1 d . . . . .
C4 C 0.70103(7) 0.65249(9) 0.41711(2) 0.01148(19) Uani 1 1 d . . . . .
H4A H 0.703992 0.710575 0.399821 0.014 Uiso 1 1 calc R U . . .
H4B H 0.689369 0.568839 0.409071 0.014 Uiso 1 1 calc R U . . .
O4 O 0.33402(5) 1.02858(7) 0.33428(2) 0.01138(15) Uani 1 1 d . . . . .
N4 N 0.22320(8) 1.25410(11) 0.38168(3) 0.0288(3) Uani 1 1 d . . . . .
C5 C 0.56983(6) 0.77882(8) 0.42952(2) 0.00563(17) Uani 1 1 d . . . . .
C6 C 0.47600(6) 0.90007(8) 0.39536(2) 0.00450(17) Uani 1 1 d . . . . .
C7 C 0.52408(6) 0.78837(8) 0.40180(2) 0.00496(17) Uani 1 1 d . . . . .
C8 C 0.51597(6) 0.68870(8) 0.37949(2) 0.00520(17) Uani 1 1 d . . . . .
C9 C 0.51723(6) 0.56380(8) 0.38683(2) 0.00586(17) Uani 1 1 d . . . . .
C10 C 0.52579(6) 0.47399(8) 0.36351(2) 0.00743(18) Uani 1 1 d . . . . .
C11 C 0.52576(7) 0.50665(9) 0.33344(2) 0.00890(19) Uani 1 1 d . . . . .
H11 H 0.535087 0.446125 0.318178 0.011 Uiso 1 1 calc R U . . .
C12 C 0.51177(6) 0.63084(9) 0.32536(2) 0.00718(18) Uani 1 1 d . . . . .
C13 C 0.50206(6) 0.72172(8) 0.34835(2) 0.00513(17) Uani 1 1 d . . . . .
C14 C 0.47793(6) 0.84555(8) 0.34069(2) 0.00519(17) Uani 1 1 d . . . . .
C15 C 0.48666(6) 0.88098(9) 0.31032(2) 0.00679(18) Uani 1 1 d . . . . .
C16 C 0.49756(7) 0.78883(9) 0.28755(2) 0.00858(18) Uani 1 1 d . . . . .
C17 C 0.50700(7) 0.66651(9) 0.29459(2) 0.00982(19) Uani 1 1 d . . . . .
H17 H 0.510299 0.606495 0.278942 0.012 Uiso 1 1 calc R U . . .
C18 C 0.39247(6) 1.07931(8) 0.41418(2) 0.00808(18) Uani 1 1 d . . . . .
H18 H 0.379108 1.136628 0.429855 0.010 Uiso 1 1 calc R U . . .
C19 C 0.34999(6) 1.08923(8) 0.38642(2) 0.00846(18) Uani 1 1 d . . . . .
C20 C 0.37528(6) 1.01214(8) 0.36169(2) 0.00652(17) Uani 1 1 d . . . . .
C21 C 0.44362(6) 0.92397(8) 0.36542(2) 0.00495(17) Uani 1 1 d . . . . .
C22 C 0.22962(8) 0.38096(13) 0.46633(4) 0.0327(3) Uani 1 1 d . . . . .
H22A H 0.201226 0.363451 0.446618 0.049 Uiso 1 1 calc R U . . .
H22B H 0.181982 0.406893 0.480744 0.049 Uiso 1 1 calc R U . . .
H22C H 0.260079 0.306627 0.473953 0.049 Uiso 1 1 calc R U . . .
C23 C 0.30033(8) 0.48326(12) 0.46274(3) 0.0217(2) Uani 1 1 d . . . . .
H23A H 0.331406 0.497223 0.482447 0.026 Uiso 1 1 calc R U . . .
H23B H 0.268351 0.560338 0.457028 0.026 Uiso 1 1 calc R U . . .
C24 C 0.37239(7) 0.45306(9) 0.43878(2) 0.0144(2) Uani 1 1 d . . . . .
H24A H 0.405057 0.376595 0.444574 0.017 Uiso 1 1 calc R U . . .
H24B H 0.341461 0.438429 0.419076 0.017 Uiso 1 1 calc R U . . .
C25 C 0.44123(7) 0.55599(9) 0.43532(2) 0.01110(19) Uani 1 1 d . . . . .
H25A H 0.410353 0.629563 0.426821 0.013 Uiso 1 1 calc R U . . .
H25B H 0.466731 0.578068 0.455440 0.013 Uiso 1 1 calc R U . . .
C30 C 0.53056(8) 1.09497(9) 0.31493(2) 0.0138(2) Uani 1 1 d . . . . .
H30A H 0.535285 1.074585 0.336774 0.017 Uiso 1 1 calc R U . . .
H30B H 0.494366 1.171787 0.312939 0.017 Uiso 1 1 calc R U . . .
C31 C 0.62585(9) 1.11415(13) 0.30193(3) 0.0277(3) Uani 1 1 d . . . . .
H31A H 0.650733 1.192602 0.309888 0.033 Uiso 1 1 calc R U . . .
H31B H 0.620589 1.122451 0.279615 0.033 Uiso 1 1 calc R U . . .
C32 C 0.69422(10) 1.01204(17) 0.30893(4) 0.0399(4) Uani 1 1 d . . . . .
H32A H 0.752032 1.028481 0.297713 0.048 Uiso 1 1 calc R U . . .
H32B H 0.668885 0.933213 0.301349 0.048 Uiso 1 1 calc R U . . .
C33 C 0.71685(12) 0.9979(2) 0.34260(5) 0.0580(5) Uani 1 1 d . . . . .
H33A H 0.760743 0.930249 0.345304 0.087 Uiso 1 1 calc R U . . .
H33B H 0.660280 0.979930 0.353903 0.087 Uiso 1 1 calc R U . . .
H33C H 0.744067 1.074492 0.350202 0.087 Uiso 1 1 calc R U . . .
C34 C 0.53736(7) 0.34727(9) 0.37216(2) 0.01051(19) Uani 1 1 d . . . . .
C35 C 0.49815(8) 0.82788(9) 0.25642(2) 0.0130(2) Uani 1 1 d . . . . .
C36 C 0.27984(7) 1.18122(10) 0.38287(2) 0.0142(2) Uani 1 1 d . . . . .
C37 C 0.59198(7) 0.84848(9) 0.48230(2) 0.01036(19) Uani 1 1 d . . . . .
C38 C 0.55223(6) 0.86686(9) 0.45277(2) 0.00675(18) Uani 1 1 d . . . . .
C39 C 0.49473(6) 0.96491(9) 0.44806(2) 0.00766(18) Uani 1 1 d . . . . .
H39 H 0.481193 1.019938 0.464213 0.009 Uiso 1 1 calc R U . . .
C40 C 0.45578(6) 0.98380(8) 0.41918(2) 0.00617(17) Uani 1 1 d . . . . .
C26A C 0.23666(7) 0.99662(11) 0.33261(3) 0.0181(2) Uani 0.897(3) 1 d . . P A 1
H26A H 0.201608 1.065407 0.323451 0.022 Uiso 0.897(3) 1 calc R U P A 1
H26B H 0.212266 0.981848 0.353274 0.022 Uiso 0.897(3) 1 calc R U P A 1
C27A C 0.22520(9) 0.88141(13) 0.31342(3) 0.0199(3) Uani 0.897(3) 1 d . U P A 1
H27A H 0.160901 0.851941 0.315250 0.024 Uiso 0.897(3) 1 calc R U P A 1
H27B H 0.266104 0.816220 0.321478 0.024 Uiso 0.897(3) 1 calc R U P A 1
C28A C 0.24730(10) 0.90175(13) 0.28000(3) 0.0233(3) Uani 0.897(3) 1 d . . P A 1
H28A H 0.309179 0.939285 0.278084 0.028 Uiso 0.897(3) 1 calc R U P A 1
H28B H 0.201870 0.959420 0.271129 0.028 Uiso 0.897(3) 1 calc R U P A 1
C29A C 0.24494(11) 0.78039(15) 0.26258(3) 0.0359(3) Uani 0.897(3) 1 d . . P A 1
H29A H 0.259330 0.795632 0.241170 0.054 Uiso 0.897(3) 1 calc R U P A 1
H29B H 0.290582 0.723755 0.271159 0.054 Uiso 0.897(3) 1 calc R U P A 1
H29C H 0.183411 0.743864 0.264212 0.054 Uiso 0.897(3) 1 calc R U P A 1
C26B C 0.23666(7) 0.99662(11) 0.33261(3) 0.0181(2) Uani 0.103(3) 1 d . . P A 2
H26C H 0.197732 1.067400 0.338589 0.022 Uiso 0.103(3) 1 calc R U P A 2
H26D H 0.222538 0.926137 0.346070 0.022 Uiso 0.103(3) 1 calc R U P A 2
C27B C 0.2202(8) 0.9621(11) 0.2989(2) 0.020(2) Uani 0.103(3) 1 d . U P A 2
H27C H 0.155879 0.979920 0.292777 0.024 Uiso 0.103(3) 1 calc R U P A 2
H27D H 0.262581 1.007882 0.285374 0.024 Uiso 0.103(3) 1 calc R U P A 2
C28B C 0.2397(9) 0.8235(13) 0.2976(3) 0.027(3) Uani 0.103(3) 1 d . . P A 2
H28C H 0.190183 0.777920 0.308244 0.032 Uiso 0.103(3) 1 calc R U P A 2
H28D H 0.298822 0.805345 0.307947 0.032 Uiso 0.103(3) 1 calc R U P A 2
C29B C 0.24494(11) 0.78039(15) 0.26258(3) 0.0359(3) Uani 0.103(3) 1 d . . P A 2
H29D H 0.257448 0.691835 0.261638 0.054 Uiso 0.103(3) 1 calc R U P A 2
H29E H 0.186104 0.797938 0.252561 0.054 Uiso 0.103(3) 1 calc R U P A 2
H29F H 0.294442 0.825288 0.252265 0.054 Uiso 0.103(3) 1 calc R U P A 2

loop_
_atom_site_aniso_label
_atom_site_aniso_U_11
_atom_site_aniso_U_22
_atom_site_aniso_U_33
_atom_site_aniso_U_23
_atom_site_aniso_U_13
_atom_site_aniso_U_12
C1 0.0178(6) 0.0428(8) 0.0283(6) 0.0004(6) -0.0009(5) -0.0144(5)
N1 0.0207(5) 0.0271(5) 0.0085(4) -0.0064(4) -0.0042(3) 0.0122(4)
O1 0.0094(3) 0.0121(3) 0.0049(3) -0.0002(2) 0.0000(2) 0.0065(3)
C2 0.0130(5) 0.0212(5) 0.0241(5) -0.0050(4) 0.0034(4) -0.0015(4)
N2 0.0321(5) 0.0094(4) 0.0128(4) -0.0011(3) -0.0033(4) 0.0013(4)
O2 0.0165(4) 0.0088(3) 0.0037(3) 0.0022(2) 0.0031(2) 0.0038(3)
C3 0.0092(4) 0.0157(5) 0.0151(5) 0.0011(4) 0.0001(4) 0.0043(4)
N3 0.0425(6) 0.0182(5) 0.0069(4) 0.0024(4) 0.0006(4) 0.0029(4)
O3 0.0184(4) 0.0067(3) 0.0057(3) 0.0025(2) -0.0010(3) -0.0014(3)
C4 0.0104(4) 0.0152(4) 0.0088(4) -0.0032(3) 0.0017(3) 0.0066(4)
O4 0.0097(3) 0.0169(3) 0.0075(3) 0.0034(3) -0.0036(2) 0.0011(3)
N4 0.0319(6) 0.0297(6) 0.0250(5) -0.0016(4) -0.0039(4) 0.0216(5)
C5 0.0057(4) 0.0071(4) 0.0041(4) 0.0000(3) 0.0011(3) 0.0015(3)
C6 0.0040(4) 0.0054(4) 0.0041(4) 0.0000(3) 0.0010(3) -0.0009(3)
C7 0.0061(4) 0.0059(4) 0.0029(4) -0.0009(3) 0.0015(3) 0.0004(3)
C8 0.0064(4) 0.0063(4) 0.0029(4) -0.0012(3) 0.0003(3) 0.0009(3)
C9 0.0076(4) 0.0073(4) 0.0026(4) 0.0000(3) 0.0000(3) 0.0010(3)
C10 0.0104(4) 0.0059(4) 0.0060(4) -0.0011(3) -0.0008(3) 0.0006(3)
C11 0.0143(4) 0.0076(4) 0.0048(4) -0.0030(3) -0.0010(3) 0.0007(3)
C12 0.0108(4) 0.0076(4) 0.0031(4) -0.0021(3) -0.0004(3) 0.0005(3)
C13 0.0061(4) 0.0063(4) 0.0030(4) -0.0007(3) 0.0005(3) -0.0002(3)
C14 0.0063(4) 0.0058(4) 0.0035(4) -0.0006(3) -0.0003(3) -0.0002(3)
C15 0.0085(4) 0.0069(4) 0.0050(4) 0.0009(3) -0.0007(3) 0.0000(3)
C16 0.0127(4) 0.0112(4) 0.0019(4) -0.0001(3) 0.0001(3) 0.0006(3)
C17 0.0156(5) 0.0098(4) 0.0041(4) -0.0018(3) -0.0008(3) 0.0011(3)
C18 0.0095(4) 0.0069(4) 0.0079(4) -0.0014(3) 0.0025(3) 0.0016(3)
C19 0.0078(4) 0.0074(4) 0.0102(4) 0.0012(3) 0.0020(3) 0.0024(3)
C20 0.0068(4) 0.0073(4) 0.0055(4) 0.0023(3) -0.0001(3) -0.0007(3)
C21 0.0061(4) 0.0048(4) 0.0039(4) 0.0002(3) 0.0010(3) -0.0014(3)
C22 0.0122(5) 0.0308(7) 0.0552(9) 0.0265(6) 0.0050(5) 0.0023(5)
C23 0.0158(5) 0.0262(6) 0.0230(6) 0.0077(5) 0.0058(4) 0.0000(4)
C24 0.0119(5) 0.0118(4) 0.0197(5) 0.0031(4) 0.0001(4) -0.0006(4)
C25 0.0162(5) 0.0108(4) 0.0063(4) -0.0008(3) 0.0059(3) -0.0010(4)
C30 0.0213(5) 0.0084(4) 0.0118(4) -0.0001(4) 0.0026(4) -0.0057(4)
C31 0.0276(6) 0.0367(7) 0.0189(5) -0.0004(5) 0.0082(5) -0.0172(5)
C32 0.0161(6) 0.0592(10) 0.0442(9) -0.0190(7) 0.0055(6) -0.0067(6)
C33 0.0272(8) 0.0874(15) 0.0595(12) -0.0016(10) -0.0154(8) 0.0053(9)
C34 0.0168(5) 0.0097(4) 0.0050(4) -0.0030(3) -0.0012(3) 0.0000(3)
C35 0.0215(5) 0.0106(4) 0.0068(5) -0.0002(3) 0.0005(4) 0.0015(4)
C36 0.0169(5) 0.0159(5) 0.0100(4) -0.0013(4) -0.0006(4) 0.0063(4)
C37 0.0105(4) 0.0135(4) 0.0071(4) -0.0045(3) 0.0000(3) 0.0051(3)
C38 0.0067(4) 0.0103(4) 0.0033(4) -0.0014(3) -0.0001(3) 0.0004(3)
C39 0.0091(4) 0.0090(4) 0.0050(4) -0.0030(3) 0.0012(3) 0.0005(3)
C40 0.0071(4) 0.0063(4) 0.0051(4) -0.0008(3) 0.0016(3) 0.0001(3)
C26A 0.0091(5) 0.0278(6) 0.0174(5) -0.0070(4) -0.0052(4) 0.0034(4)
C27A 0.0179(6) 0.0232(7) 0.0187(7) -0.0060(5) -0.0030(5) -0.0034(5)
C28A 0.0242(6) 0.0301(7) 0.0156(6) -0.0074(5) -0.0083(5) 0.0061(5)
C29A 0.0340(7) 0.0429(8) 0.0310(7) -0.0202(6) -0.0106(6) 0.0119(6)
C26B 0.0091(5) 0.0278(6) 0.0174(5) -0.0070(4) -0.0052(4) 0.0034(4)
C27B 0.019(4) 0.027(4) 0.014(4) 0.002(3) -0.007(3) -0.005(3)
C28B 0.024(6) 0.039(7) 0.017(6) -0.004(6) 0.004(4) 0.001(5)
C29B 0.0340(7) 0.0429(8) 0.0310(7) -0.0202(6) -0.0106(6) 0.0119(6)

loop_
_atom_type_symbol
_atom_type_description
_atom_type_scat_dispersion_real
_atom_type_scat_dispersion_imag
_atom_type_scat_source
C C 0.0027 0.0014 'International Tables Vol C Tables 4.2.6.8 and 6.1.1.4'
H H 0.0000 0.0000 'International Tables Vol C Tables 4.2.6.8 and 6.1.1.4'
N N 0.0053 0.0028 'International Tables Vol C Tables 4.2.6.8 and 6.1.1.4'
O O 0.0093 0.0052 'International Tables Vol C Tables 4.2.6.8 and 6.1.1.4'

loop_
_geom_angle_atom_site_label_1
_geom_angle_atom_site_label_2
_geom_angle_atom_site_label_3
_geom_angle
C2 C1 H1A 109.5
C2 C1 H1B 109.5
H1A C1 H1B 109.5
C2 C1 H1C 109.5
H1A C1 H1C 109.5
H1B C1 H1C 109.5
C5 O1 C4 118.78(7)
C1 C2 C3 112.41(10)
C1 C2 H2A 109.1
C3 C2 H2A 109.1
C1 C2 H2B 109.1
C3 C2 H2B 109.1
H2A C2 H2B 107.9
C9 O2 C25 118.25(7)
C4 C3 C2 113.10(9)
C4 C3 H3A 109.0
C2 C3 H3A 109.0
C4 C3 H3B 109.0
C2 C3 H3B 109.0
H3A C3 H3B 107.8
C15 O3 C30 119.88(8)
O1 C4 C3 107.43(8)
O1 C4 H4A 110.2
C3 C4 H4A 110.2
O1 C4 H4B 110.2
C3 C4 H4B 110.2
H4A C4 H4B 108.5
C20 O4 C26B 116.15(8)
C20 O4 C26A 116.15(8)
O1 C5 C7 126.24(8)
O1 C5 C38 114.03(8)
C7 C5 C38 119.64(8)
C40 C6 C21 119.98(8)
C40 C6 C7 119.90(8)
C21 C6 C7 120.01(8)
C5 C7 C6 118.04(8)
C5 C7 C8 124.76(8)
C6 C7 C8 117.05(8)
C9 C8 C13 117.88(8)
C9 C8 C7 124.17(8)
C13 C8 C7 117.91(8)
O2 C9 C8 125.19(8)
O2 C9 C10 114.67(8)
C8 C9 C10 120.07(8)
C11 C10 C9 121.35(9)
C11 C10 C34 120.23(8)
C9 C10 C34 118.39(8)
C10 C11 C12 119.41(8)
C10 C11 H11 120.3
C12 C11 H11 120.3
C11 C12 C17 120.79(8)
C11 C12 C13 119.95(8)
C17 C12 C13 119.26(9)
C12 C13 C14 120.62(8)
C12 C13 C8 119.63(8)
C14 C13 C8 119.75(8)
C15 C14 C13 117.55(8)
C15 C14 C21 125.49(8)
C13 C14 C21 116.94(8)
O3 C15 C14 127.34(8)
O3 C15 C16 113.30(8)
C14 C15 C16 119.35(9)
C17 C16 C15 122.15(9)
C17 C16 C35 120.12(9)
C15 C16 C35 117.73(9)
C16 C17 C12 119.21(9)
C16 C17 H17 120.4
C12 C17 H17 120.4
C19 C18 C40 119.45(8)
C19 C18 H18 120.3
C40 C18 H18 120.3
C18 C19 C20 121.32(8)
C18 C19 C36 118.03(9)
C20 C19 C36 120.65(9)
O4 C20 C21 120.69(8)
O4 C20 C19 119.29(8)
C21 C20 C19 119.99(8)
C20 C21 C6 118.11(8)
C20 C21 C14 123.65(8)
C6 C21 C14 117.97(8)
C23 C22 H22A 109.5
C23 C22 H22B 109.5
H22A C22 H22B 109.5
C23 C22 H22C 109.5
H22A C22 H22C 109.5
H22B C22 H22C 109.5
C22 C23 C24 112.23(11)
C22 C23 H23A 109.2
C24 C23 H23A 109.2
C22 C23 H23B 109.2
C24 C23 H23B 109.2
H23A C23 H23B 107.9
C25 C24 C23 111.45(9)
C25 C24 H24A 109.3
C23 C24 H24A 109.3
C25 C24 H24B 109.3
C23 C24 H24B 109.3
H24A C24 H24B 108.0
O2 C25 C24 109.80(8)
O2 C25 H25A 109.7
C24 C25 H25A 109.7
O2 C25 H25B 109.7
C24 C25 H25B 109.7
H25A C25 H25B 108.2
O3 C30 C31 110.17(9)
O3 C30 H30A 109.6
C31 C30 H30A 109.6
O3 C30 H30B 109.6
C31 C30 H30B 109.6
H30A C30 H30B 108.1
C30 C31 C32 114.83(11)
C30 C31 H31A 108.6
C32 C31 H31A 108.6
C30 C31 H31B 108.6
C32 C31 H31B 108.6
H31A C31 H31B 107.5
C31 C32 C33 114.26(13)
C31 C32 H32A 108.7
C33 C32 H32A 108.7
C31 C32 H32B 108.7
C33 C32 H32B 108.7
H32A C32 H32B 107.6
C32 C33 H33A 109.5
C32 C33 H33B 109.5
H33A C33 H33B 109.5
C32 C33 H33C 109.5
H33A C33 H33C 109.5
H33B C33 H33C 109.5
N2 C34 C10 177.79(12)
N3 C35 C16 178.72(11)
N4 C36 C19 176.35(12)
N1 C37 C38 176.04(10)
C39 C38 C5 121.52(8)
C39 C38 C37 119.35(8)
C5 C38 C37 119.05(8)
C38 C39 C40 119.70(8)
C38 C39 H39 120.1
C40 C39 H39 120.1
C18 C40 C39 120.86(8)
C18 C40 C6 119.54(8)
C39 C40 C6 119.47(8)
O4 C26A C27A 109.30(9)
O4 C26A H26A 109.8
C27A C26A H26A 109.8
O4 C26A H26B 109.8
C27A C26A H26B 109.8
H26A C26A H26B 108.3
C26A C27A C28A 113.28(11)
C26A C27A H27A 108.9
C28A C27A H27A 108.9
C26A C27A H27B 108.9
C28A C27A H27B 108.9
H27A C27A H27B 107.7
C27A C28A C29A 110.87(13)
C27A C28A H28A 109.5
C29A C28A H28A 109.5
C27A C28A H28B 109.5
C29A C28A H28B 109.5
H28A C28A H28B 108.1
C28A C29A H29A 109.5
C28A C29A H29B 109.5
H29A C29A H29B 109.5
C28A C29A H29C 109.5
H29A C29A H29C 109.5
H29B C29A H29C 109.5
O4 C26B C27B 104.8(4)
O4 C26B H26C 110.8
C27B C26B H26C 110.8
O4 C26B H26D 110.8
C27B C26B H26D 110.8
H26C C26B H26D 108.9
C28B C27B C26B 104.0(8)
C28B C27B H27C 111.0
C26B C27B H27C 111.0
C28B C27B H27D 111.0
C26B C27B H27D 111.0
H27C C27B H27D 109.0
C27B C28B C29B 109.1(9)
C27B C28B H28C 109.9
C29B C28B H28C 109.9
C27B C28B H28D 109.9
C29B C28B H28D 109.9
H28C C28B H28D 108.3
C28B C29B H29D 109.5
C28B C29B H29E 109.5
H29D C29B H29E 109.5
C28B C29B H29F 109.5
H29D C29B H29F 109.5
H29E C29B H29F 109.5

loop_
_geom_bond_atom_site_label_1
_geom_bond_atom_site_label_2
_geom_bond_distance
C1 C2 1.5204(17)
C1 H1A 0.9800
C1 H1B 0.9800
C1 H1C 0.9800
N1 C37 1.1435(14)
O1 C5 1.3492(11)
O1 C4 1.4506(11)
C2 C3 1.5215(15)
C2 H2A 0.9900
C2 H2B 0.9900
N2 C34 1.1475(14)
O2 C9 1.3511(11)
O2 C25 1.4513(12)
C3 C4 1.5122(14)
C3 H3A 0.9900
C3 H3B 0.9900
N3 C35 1.1444(15)
O3 C15 1.3458(12)
O3 C30 1.4487(12)
C4 H4A 0.9900
C4 H4B 0.9900
O4 C20 1.3597(11)
O4 C26B 1.4570(13)
O4 C26A 1.4570(13)
N4 C36 1.1426(15)
C5 C7 1.3939(12)
C5 C38 1.4246(12)
C6 C40 1.4196(12)
C6 C21 1.4240(12)
C6 C7 1.4285(12)
C7 C8 1.4671(12)
C8 C9 1.3951(13)
C8 C13 1.4321(12)
C9 C10 1.4222(13)
C10 C11 1.3717(13)
C10 C34 1.4383(13)
C11 C12 1.4101(13)
C11 H11 0.9500
C12 C17 1.4118(13)
C12 C13 1.4215(12)
C13 C14 1.4306(13)
C14 C15 1.3980(12)
C14 C21 1.4699(12)
C15 C16 1.4261(13)
C16 C17 1.3716(14)
C16 C35 1.4355(13)
C17 H17 0.9500
C18 C19 1.3738(13)
C18 C40 1.4035(13)
C18 H18 0.9500
C19 C20 1.4224(13)
C19 C36 1.4353(13)
C20 C21 1.3887(13)
C22 C23 1.5211(17)
C22 H22A 0.9800
C22 H22B 0.9800
C22 H22C 0.9800
C23 C24 1.5219(16)
C23 H23A 0.9900
C23 H23B 0.9900
C24 C25 1.5073(14)
C24 H24A 0.9900
C24 H24B 0.9900
C25 H25A 0.9900
C25 H25B 0.9900
C30 C31 1.5114(16)
C30 H30A 0.9900
C30 H30B 0.9900
C31 C32 1.520(2)
C31 H31A 0.9900
C31 H31B 0.9900
C32 C33 1.527(3)
C32 H32A 0.9900
C32 H32B 0.9900
C33 H33A 0.9800
C33 H33B 0.9800
C33 H33C 0.9800
C37 C38 1.4371(13)
C38 C39 1.3690(13)
C39 C40 1.4073(13)
C39 H39 0.9500
C26A C27A 1.5195(17)
C26A H26A 0.9900
C26A H26B 0.9900
C27A C28A 1.5229(19)
C27A H27A 0.9900
C27A H27B 0.9900
C28A C29A 1.5261(19)
C28A H28A 0.9900
C28A H28B 0.9900
C29A H29A 0.9800
C29A H29B 0.9800
C29A H29C 0.9800
C26B C27B 1.552(11)
C26B H26C 0.9900
C26B H26D 0.9900
C27B C28B 1.533(18)
C27B H27C 0.9900
C27B H27D 0.9900
C28B C29B 1.616(12)
C28B H28C 0.9900
C28B H28D 0.9900
C29B H29D 0.9800
C29B H29E 0.9800
C29B H29F 0.9800
